data_4087072
loop_
_publ_author_name
'Ruamps, Mirko'
'Lugan, No\"el'
'C\'esar, Vincent'

_publ_section_title
;
 A Cationic N-Heterocyclic Carbene Containing an Ammonium Moiety
;
_journal_issue 5
_journal_name_full Organometallics
_journal_page_first 1049
_journal_paper_doi 10.1021/acs.organomet.7b00017
_journal_volume 36
_journal_year 2017
_chemical_formula_moiety 'C24 H33 N3, 2(C F3 O3 S), C2 H3 N'
_chemical_formula_sum 'C28 H36 F6 N4 O6 S2'
_chemical_formula_weight 702.73
_space_group_IT_number 14
_symmetry_cell_setting monoclinic
_symmetry_Int_Tables_number 14
_symmetry_space_group_name_Hall '-P 2ybc'
_symmetry_space_group_name_H-M 'P 1 21/c 1'
_atom_sites_solution_hydrogens geom
_audit_creation_date 2016-06-29T09:58:34-00:00
_audit_creation_method 'WinGX routine CIF_UPDATE'
_cell_angle_alpha 90
_cell_angle_beta 98.3980(10)
_cell_angle_gamma 90
_cell_formula_units_Z 4
_cell_length_a 11.6212(4)
_cell_length_b 13.6394(5)
_cell_length_c 20.6096(7)
_cell_measurement_reflns_used 9999
_cell_measurement_temperature 100(2)
_cell_measurement_theta_max 36.29
_cell_measurement_theta_min 3.15
_cell_measurement_wavelength 0.71073
_cell_volume 3231.7(2)
_computing_structure_refinement 'SHELXL-2014/7 (Sheldrick, 2014)'
_diffrn_ambient_temperature 100(2)
_diffrn_measured_fraction_theta_full 0.996
_diffrn_measured_fraction_theta_max 0.997
_diffrn_measurement_device_type 'Bruker APEX II'
_diffrn_measurement_method 'phi and omega scans'
_diffrn_radiation_monochromator graphite
_diffrn_radiation_probe x-ray
_diffrn_radiation_type MoK\a
_diffrn_radiation_wavelength 0.71073
_diffrn_reflns_av_R_equivalents 0.0213
_diffrn_reflns_av_unetI/netI 0.0083
_diffrn_reflns_Laue_measured_fraction_full 0.996
_diffrn_reflns_Laue_measured_fraction_max 0.997
_diffrn_reflns_limit_h_max 14
_diffrn_reflns_limit_h_min -14
_diffrn_reflns_limit_k_max 17
_diffrn_reflns_limit_k_min -17
_diffrn_reflns_limit_l_max 25
_diffrn_reflns_limit_l_min -25
_diffrn_reflns_number 90691
_diffrn_reflns_point_group_measured_fraction_full 0.996
_diffrn_reflns_point_group_measured_fraction_max 0.997
_diffrn_reflns_theta_full 25.242
_diffrn_reflns_theta_max 26.372
_diffrn_reflns_theta_min 3.15
_diffrn_standards_decay_% 0
_diffrn_standards_interval_count 0
_diffrn_standards_number 0
_exptl_absorpt_coefficient_mu 0.246
_exptl_absorpt_correction_T_max 0.7466
_exptl_absorpt_correction_T_min 0.7167
_exptl_absorpt_correction_type multi-scan
_exptl_absorpt_process_details
;
'SADABS, Sheldrick, Bruker, 2000'
;
_exptl_crystal_colour colourless
_exptl_crystal_density_diffrn 1.444
_exptl_crystal_description block
_exptl_crystal_F_000 1464
_exptl_crystal_size_max 0.15
_exptl_crystal_size_mid 0.15
_exptl_crystal_size_min 0.15
_refine_diff_density_max 1.138
_refine_diff_density_min -0.461
_refine_diff_density_rms 0.053
_refine_ls_extinction_method none
_refine_ls_goodness_of_fit_ref 1.007
_refine_ls_hydrogen_treatment constr
_refine_ls_matrix_type full
_refine_ls_number_parameters 425
_refine_ls_number_reflns 6591
_refine_ls_number_restraints 0
_refine_ls_restrained_S_all 1.007
_refine_ls_R_factor_all 0.0376
_refine_ls_R_factor_gt 0.036
_refine_ls_shift/su_max 0.001
_refine_ls_shift/su_mean 0
_refine_ls_structure_factor_coef Fsqd
_refine_ls_weighting_details 'w=1/[\s^2^(Fo^2^)+(0.0549P)^2^+2.8720P] where P=(Fo^2^+2Fc^2^)/3'
_refine_ls_weighting_scheme calc
_refine_ls_wR_factor_gt 0.0993
_refine_ls_wR_factor_ref 0.1011
_reflns_Friedel_coverage 0
_reflns_number_gt 6266
_reflns_number_total 6591
_reflns_threshold_expression 'I > 2\s(I)'
_cod_data_source_file om7b00017_si_002.cif
_cod_data_source_block 2H
_cod_depositor_comments 'Adding full bibliography for 4087072--4087075.cif.'
_cod_original_sg_symbol_H-M 'P 21/c'
_cod_database_code 4087072

loop_
_symmetry_equiv_pos_as_xyz
'x, y, z'
'-x, y+1/2, -z+1/2'
'-x, -y, -z'
'x, -y-1/2, z-1/2'

loop_
_atom_site_label
_atom_site_type_symbol
_atom_site_fract_x
_atom_site_fract_y
_atom_site_fract_z
_atom_site_U_iso_or_equiv
_atom_site_adp_type
_atom_site_occupancy
_atom_site_site_symmetry_order
_atom_site_calc_flag
_atom_site_refinement_flags_posn
_atom_site_refinement_flags_adp
C1 C 0.67640(12) 0.43212(11) 0.32456(7) 0.0148(3) Uani 1 1 d . .
H1 H 0.5953 0.4368 0.3096 0.018 Uiso 1 1 calc R U
C2 C 0.86661(12) 0.43653(10) 0.32898(7) 0.0136(3) Uani 1 1 d . .
C3 C 0.84352(12) 0.40674(11) 0.38837(7) 0.0152(3) Uani 1 1 d . .
H3 H 0.8986 0.3908 0.4256 0.018 Uiso 1 1 calc R U
C4 C 1.00624(14) 0.39480(12) 0.25239(8) 0.0210(3) Uani 1 1 d . .
H4A H 1.0013 0.3252 0.2635 0.031 Uiso 1 1 calc R U
H4B H 1.0847 0.4096 0.2430 0.031 Uiso 1 1 calc R U
H4C H 0.9494 0.4095 0.2136 0.031 Uiso 1 1 calc R U
C5 C 0.99052(13) 0.56413(12) 0.29262(8) 0.0209(3) Uani 1 1 d . .
H5A H 0.9348 0.5795 0.2535 0.031 Uiso 1 1 calc R U
H5B H 1.0696 0.5779 0.2839 0.031 Uiso 1 1 calc R U
H5C H 0.9736 0.6045 0.3294 0.031 Uiso 1 1 calc R U
C6 C 1.07307(13) 0.43491(12) 0.36759(7) 0.0200(3) Uani 1 1 d . .
H6A H 1.0622 0.4780 0.4043 0.030 Uiso 1 1 calc R U
H6B H 1.1502 0.4462 0.3552 0.030 Uiso 1 1 calc R U
H6C H 1.0666 0.3664 0.3808 0.030 Uiso 1 1 calc R U
C7 C 1.10925(14) 0.25525(12) 0.04428(8) 0.0222(3) Uani 1 1 d . .
C8 C 0.36858(14) 0.08603(11) 0.70083(7) 0.0199(3) Uani 1 1 d . .
C9 C 0.98097(17) 0.37243(14) -0.12988(9) 0.0301(4) Uani 1 1 d . .
C10 C 0.95438(19) 0.46137(14) -0.09663(9) 0.0350(4) Uani 1 1 d . .
H10A H 1.0213 0.5058 -0.0929 0.052 Uiso 1 1 calc R U
H10B H 0.9374 0.4451 -0.0527 0.052 Uiso 1 1 calc R U
H10C H 0.8865 0.4933 -0.1217 0.052 Uiso 1 1 calc R U
C11 C 0.73598(12) 0.46972(11) 0.21821(7) 0.0135(3) Uani 1 1 d . .
C12 C 0.71591(12) 0.56513(11) 0.19494(7) 0.0156(3) Uani 1 1 d . .
C13 C 0.69779(13) 0.57689(11) 0.12695(7) 0.0177(3) Uani 1 1 d . .
H13 H 0.6851 0.6409 0.1092 0.021 Uiso 1 1 calc R U
C14 C 0.69774(13) 0.49759(12) 0.08432(7) 0.0182(3) Uani 1 1 d . .
C15 C 0.71338(12) 0.40352(11) 0.11038(7) 0.0168(3) Uani 1 1 d . .
H15 H 0.7122 0.3492 0.0814 0.020 Uiso 1 1 calc R U
C16 C 0.73075(12) 0.38688(11) 0.17782(7) 0.0149(3) Uani 1 1 d . .
C17 C 0.70896(14) 0.65220(11) 0.23912(8) 0.0207(3) Uani 1 1 d . .
H17A H 0.6291 0.6593 0.2485 0.031 Uiso 1 1 calc R U
H17B H 0.7316 0.7116 0.2174 0.031 Uiso 1 1 calc R U
H17C H 0.7616 0.6424 0.2803 0.031 Uiso 1 1 calc R U
C18 C 0.67968(15) 0.51202(14) 0.01097(7) 0.0254(3) Uani 1 1 d . .
H18A H 0.7321 0.4686 -0.0088 0.038 Uiso 1 1 calc R U
H18B H 0.6963 0.5803 0.0009 0.038 Uiso 1 1 calc R U
H18C H 0.5989 0.4966 -0.0069 0.038 Uiso 1 1 calc R U
C19 C 0.73997(13) 0.28387(11) 0.20430(7) 0.0182(3) Uani 1 1 d . .
H19A H 0.6642 0.2630 0.2150 0.027 Uiso 1 1 calc R U
H19B H 0.7978 0.2818 0.2440 0.027 Uiso 1 1 calc R U
H19C H 0.7639 0.2397 0.1712 0.027 Uiso 1 1 calc R U
C21 C 0.65904(12) 0.37086(11) 0.43534(7) 0.0139(3) Uani 1 1 d . .
C22 C 0.65424(12) 0.43165(11) 0.48898(7) 0.0140(3) Uani 1 1 d . .
C23 C 0.59313(12) 0.39716(11) 0.53788(7) 0.0156(3) Uani 1 1 d . .
H23 H 0.5885 0.4368 0.5753 0.019 Uiso 1 1 calc R U
C24 C 0.53907(12) 0.30625(11) 0.53292(7) 0.0166(3) Uani 1 1 d . .
C25 C 0.54615(13) 0.24855(11) 0.47795(7) 0.0182(3) Uani 1 1 d . .
H25 H 0.5083 0.1866 0.4744 0.022 Uiso 1 1 calc R U
C26 C 0.60698(13) 0.27875(11) 0.42795(7) 0.0172(3) Uani 1 1 d . .
C27 C 0.71165(13) 0.53060(11) 0.49436(7) 0.0182(3) Uani 1 1 d . .
H27A H 0.7963 0.5224 0.4994 0.027 Uiso 1 1 calc R U
H27B H 0.6907 0.5653 0.5326 0.027 Uiso 1 1 calc R U
H27C H 0.6854 0.5686 0.4546 0.027 Uiso 1 1 calc R U
C28 C 0.47381(14) 0.26914(12) 0.58621(8) 0.0223(3) Uani 1 1 d . .
H28A H 0.4801 0.3171 0.6220 0.033 Uiso 1 1 calc R U
H28B H 0.5072 0.2065 0.6030 0.033 Uiso 1 1 calc R U
H28C H 0.3917 0.2598 0.5682 0.033 Uiso 1 1 calc R U
C29 C 0.61620(17) 0.21380(13) 0.36989(8) 0.0286(4) Uani 1 1 d . .
H29A H 0.5720 0.2428 0.3304 0.043 Uiso 1 1 calc R U
H29B H 0.5846 0.1489 0.3775 0.043 Uiso 1 1 calc R U
H29C H 0.6980 0.2075 0.3640 0.043 Uiso 1 1 calc R U
N1 N 0.76055(10) 0.45264(9) 0.28891(6) 0.0132(2) Uani 1 1 d . .
N2 N 0.72392(10) 0.40417(9) 0.38413(6) 0.0138(2) Uani 1 1 d . .
N3 N 0.98049(10) 0.45685(9) 0.30956(6) 0.0151(2) Uani 1 1 d . .
N20 N 1.0020(2) 0.30375(13) -0.15697(9) 0.0472(5) Uani 1 1 d . .
O1 O 0.95162(12) 0.12554(10) 0.03684(6) 0.0332(3) Uani 1 1 d . .
O2 O 0.94775(11) 0.25869(10) 0.11595(6) 0.0305(3) Uani 1 1 d . .
O3 O 0.89380(11) 0.28929(11) -0.00098(7) 0.0371(3) Uani 1 1 d . .
O4 O 0.33447(14) 0.06538(11) 0.81982(6) 0.0388(3) Uani 1 1 d . .
O5 O 0.24604(10) -0.05266(9) 0.73957(7) 0.0307(3) Uani 1 1 d . .
O6 O 0.45521(10) -0.05452(9) 0.77465(7) 0.0304(3) Uani 1 1 d . .
F1 F 1.13835(9) 0.22953(8) -0.01353(5) 0.0310(2) Uani 1 1 d . .
F2 F 1.13367(11) 0.35011(8) 0.05247(6) 0.0409(3) Uani 1 1 d . .
F3 F 1.17833(8) 0.20603(8) 0.09091(5) 0.0307(2) Uani 1 1 d . .
F4 F 0.38752(12) 0.04021(8) 0.64671(5) 0.0423(3) Uani 1 1 d . .
F5 F 0.45921(9) 0.14558(7) 0.71930(5) 0.0278(2) Uani 1 1 d . .
F6 F 0.27523(9) 0.14279(8) 0.68540(6) 0.0347(3) Uani 1 1 d . .
S1 S 0.95733(3) 0.22992(3) 0.04953(2) 0.02176(10) Uani 1 1 d . .
S2 S 0.34893(3) 0.00096(3) 0.76646(2) 0.01786(10) Uani 1 1 d . .

loop_
_atom_site_aniso_label
_atom_site_aniso_U_11
_atom_site_aniso_U_22
_atom_site_aniso_U_33
_atom_site_aniso_U_23
_atom_site_aniso_U_13
_atom_site_aniso_U_12
C1 0.0148(6) 0.0170(7) 0.0125(6) 0.0003(5) 0.0019(5) -0.0005(5)
C2 0.0124(6) 0.0159(7) 0.0122(6) 0.0000(5) 0.0015(5) 0.0000(5)
C3 0.0144(6) 0.0178(7) 0.0130(6) 0.0008(5) 0.0012(5) 0.0006(5)
C4 0.0173(7) 0.0309(8) 0.0156(7) -0.0052(6) 0.0052(5) 0.0008(6)
C5 0.0187(7) 0.0227(8) 0.0215(7) 0.0036(6) 0.0038(6) -0.0053(6)
C6 0.0133(7) 0.0297(8) 0.0157(7) -0.0003(6) -0.0016(5) 0.0015(6)
C7 0.0218(7) 0.0234(8) 0.0220(8) -0.0042(6) 0.0052(6) 0.0012(6)
C8 0.0245(8) 0.0190(7) 0.0157(7) 0.0010(6) 0.0010(6) -0.0003(6)
C9 0.0412(10) 0.0276(9) 0.0224(8) 0.0083(7) 0.0076(7) 0.0052(8)
C10 0.0489(11) 0.0282(9) 0.0286(9) 0.0001(7) 0.0085(8) 0.0057(8)
C11 0.0118(6) 0.0196(7) 0.0092(6) 0.0023(5) 0.0015(5) -0.0003(5)
C12 0.0129(6) 0.0186(7) 0.0153(7) 0.0006(5) 0.0023(5) -0.0007(5)
C13 0.0174(7) 0.0199(7) 0.0156(7) 0.0052(6) 0.0015(5) 0.0003(6)
C14 0.0145(7) 0.0273(8) 0.0126(7) 0.0025(6) 0.0018(5) -0.0026(6)
C15 0.0156(7) 0.0217(7) 0.0133(7) -0.0026(5) 0.0024(5) -0.0021(5)
C16 0.0116(6) 0.0191(7) 0.0145(7) 0.0008(5) 0.0029(5) -0.0010(5)
C17 0.0250(8) 0.0173(7) 0.0196(7) -0.0002(6) 0.0028(6) 0.0015(6)
C18 0.0291(8) 0.0345(9) 0.0126(7) 0.0038(6) 0.0027(6) -0.0026(7)
C19 0.0203(7) 0.0174(7) 0.0171(7) -0.0002(6) 0.0035(6) -0.0007(6)
C21 0.0128(6) 0.0183(7) 0.0112(6) 0.0037(5) 0.0035(5) 0.0004(5)
C22 0.0120(6) 0.0161(7) 0.0135(6) 0.0019(5) -0.0001(5) 0.0023(5)
C23 0.0151(6) 0.0200(7) 0.0119(6) 0.0007(5) 0.0026(5) 0.0034(5)
C24 0.0135(6) 0.0213(7) 0.0154(7) 0.0060(6) 0.0033(5) 0.0030(5)
C25 0.0195(7) 0.0162(7) 0.0193(7) 0.0034(6) 0.0038(6) -0.0027(6)
C26 0.0191(7) 0.0175(7) 0.0153(7) 0.0005(6) 0.0033(5) -0.0008(6)
C27 0.0183(7) 0.0176(7) 0.0188(7) -0.0013(6) 0.0028(6) -0.0017(6)
C28 0.0211(7) 0.0268(8) 0.0207(7) 0.0086(6) 0.0092(6) 0.0024(6)
C29 0.0439(10) 0.0215(8) 0.0228(8) -0.0060(7) 0.0122(7) -0.0091(7)
N1 0.0129(5) 0.0163(6) 0.0103(5) 0.0010(4) 0.0015(4) -0.0001(4)
N2 0.0144(6) 0.0160(6) 0.0111(5) 0.0014(4) 0.0026(4) -0.0006(4)
N3 0.0124(6) 0.0212(6) 0.0120(6) -0.0007(5) 0.0025(4) -0.0013(5)
N20 0.0840(15) 0.0307(9) 0.0287(9) 0.0043(7) 0.0146(9) 0.0105(9)
O1 0.0422(7) 0.0305(7) 0.0241(6) 0.0029(5) -0.0048(5) -0.0170(6)
O2 0.0284(6) 0.0425(7) 0.0224(6) 0.0015(5) 0.0094(5) 0.0076(5)
O3 0.0259(6) 0.0510(9) 0.0333(7) 0.0181(6) 0.0009(5) 0.0094(6)
O4 0.0556(9) 0.0413(8) 0.0231(6) -0.0028(6) 0.0175(6) -0.0050(7)
O5 0.0169(6) 0.0287(6) 0.0450(8) 0.0086(6) -0.0001(5) -0.0053(5)
O6 0.0168(5) 0.0289(6) 0.0447(7) 0.0167(6) 0.0014(5) 0.0023(5)
F1 0.0318(5) 0.0397(6) 0.0241(5) -0.0024(4) 0.0124(4) 0.0039(4)
F2 0.0452(7) 0.0241(5) 0.0559(7) -0.0090(5) 0.0158(6) -0.0139(5)
F3 0.0206(5) 0.0424(6) 0.0271(5) -0.0055(4) -0.0029(4) 0.0074(4)
F4 0.0789(9) 0.0316(6) 0.0199(5) -0.0039(4) 0.0187(5) -0.0062(6)
F5 0.0283(5) 0.0256(5) 0.0294(5) 0.0070(4) 0.0038(4) -0.0089(4)
F6 0.0332(6) 0.0248(5) 0.0412(6) 0.0102(4) -0.0108(5) 0.0043(4)
S1 0.01764(19) 0.0284(2) 0.01896(19) 0.00411(15) 0.00173(14) -0.00048(15)
S2 0.01544(18) 0.02001(19) 0.01860(19) 0.00508(14) 0.00405(14) -0.00075(13)

loop_
_atom_type_symbol
_atom_type_description
_atom_type_scat_dispersion_real
_atom_type_scat_dispersion_imag
_atom_type_scat_source
C C 0.0033 0.0016 'International Tables Vol C Tables 4.2.6.8 and 6.1.1.4'
H H 0 0 'International Tables Vol C Tables 4.2.6.8 and 6.1.1.4'
N N 0.0061 0.0033 'International Tables Vol C Tables 4.2.6.8 and 6.1.1.4'
O O 0.0106 0.006 'International Tables Vol C Tables 4.2.6.8 and 6.1.1.4'
F F 0.0171 0.0103 'International Tables Vol C Tables 4.2.6.8 and 6.1.1.4'
S S 0.1246 0.1234 'International Tables Vol C Tables 4.2.6.8 and 6.1.1.4'

loop_
_geom_angle_atom_site_label_1
_geom_angle_atom_site_label_2
_geom_angle_atom_site_label_3
_geom_angle
N2 C1 N1 109.27(12)
N2 C1 H1 125.4
N1 C1 H1 125.4
C3 C2 N1 107.90(12)
C3 C2 N3 127.64(13)
N1 C2 N3 124.29(12)
C2 C3 N2 106.33(12)
C2 C3 H3 126.8
N2 C3 H3 126.8
N3 C4 H4A 109.5
N3 C4 H4B 109.5
H4A C4 H4B 109.5
N3 C4 H4C 109.5
H4A C4 H4C 109.5
H4B C4 H4C 109.5
N3 C5 H5A 109.5
N3 C5 H5B 109.5
H5A C5 H5B 109.5
N3 C5 H5C 109.5
H5A C5 H5C 109.5
H5B C5 H5C 109.5
N3 C6 H6A 109.5
N3 C6 H6B 109.5
H6A C6 H6B 109.5
N3 C6 H6C 109.5
H6A C6 H6C 109.5
H6B C6 H6C 109.5
F2 C7 F1 106.99(14)
F2 C7 F3 107.59(14)
F1 C7 F3 107.81(13)
F2 C7 S1 111.62(11)
F1 C7 S1 112.26(11)
F3 C7 S1 110.35(11)
F4 C8 F6 107.62(13)
F4 C8 F5 107.74(13)
F6 C8 F5 107.11(13)
F4 C8 S2 112.27(11)
F6 C8 S2 111.18(11)
F5 C8 S2 110.71(10)
N20 C9 C10 178.7(2)
C9 C10 H10A 109.5
C9 C10 H10B 109.5
H10A C10 H10B 109.5
C9 C10 H10C 109.5
H10A C10 H10C 109.5
H10B C10 H10C 109.5
C12 C11 C16 123.93(13)
C12 C11 N1 119.33(13)
C16 C11 N1 116.71(13)
C11 C12 C13 116.47(13)
C11 C12 C17 123.30(13)
C13 C12 C17 120.20(14)
C14 C13 C12 122.00(14)
C14 C13 H13 119.0
C12 C13 H13 119.0
C15 C14 C13 118.95(13)
C15 C14 C18 119.87(14)
C13 C14 C18 121.18(14)
C14 C15 C16 121.77(14)
C14 C15 H15 119.1
C16 C15 H15 119.1
C15 C16 C11 116.69(13)
C15 C16 C19 120.39(13)
C11 C16 C19 122.90(13)
C12 C17 H17A 109.5
C12 C17 H17B 109.5
H17A C17 H17B 109.5
C12 C17 H17C 109.5
H17A C17 H17C 109.5
H17B C17 H17C 109.5
C14 C18 H18A 109.5
C14 C18 H18B 109.5
H18A C18 H18B 109.5
C14 C18 H18C 109.5
H18A C18 H18C 109.5
H18B C18 H18C 109.5
C16 C19 H19A 109.5
C16 C19 H19B 109.5
H19A C19 H19B 109.5
C16 C19 H19C 109.5
H19A C19 H19C 109.5
H19B C19 H19C 109.5
C22 C21 C26 123.91(13)
C22 C21 N2 118.39(13)
C26 C21 N2 117.69(12)
C21 C22 C23 117.18(13)
C21 C22 C27 121.73(13)
C23 C22 C27 121.09(13)
C24 C23 C22 121.36(13)
C24 C23 H23 119.3
C22 C23 H23 119.3
C23 C24 C25 119.05(13)
C23 C24 C28 121.07(14)
C25 C24 C28 119.88(14)
C24 C25 C26 122.08(14)
C24 C25 H25 119.0
C26 C25 H25 119.0
C21 C26 C25 116.40(13)
C21 C26 C29 122.51(13)
C25 C26 C29 121.09(14)
C22 C27 H27A 109.5
C22 C27 H27B 109.5
H27A C27 H27B 109.5
C22 C27 H27C 109.5
H27A C27 H27C 109.5
H27B C27 H27C 109.5
C24 C28 H28A 109.5
C24 C28 H28B 109.5
H28A C28 H28B 109.5
C24 C28 H28C 109.5
H28A C28 H28C 109.5
H28B C28 H28C 109.5
C26 C29 H29A 109.5
C26 C29 H29B 109.5
H29A C29 H29B 109.5
C26 C29 H29C 109.5
H29A C29 H29C 109.5
H29B C29 H29C 109.5
C1 N1 C2 107.19(11)
C1 N1 C11 121.97(12)
C2 N1 C11 129.88(12)
C1 N2 C3 109.30(12)
C1 N2 C21 124.81(12)
C3 N2 C21 125.80(12)
C2 N3 C5 110.46(11)
C2 N3 C4 113.32(11)
C5 N3 C4 109.27(11)
C2 N3 C6 108.21(11)
C5 N3 C6 107.64(12)
C4 N3 C6 107.76(11)
O3 S1 O2 115.57(8)
O3 S1 O1 114.75(9)
O2 S1 O1 115.53(8)
O3 S1 C7 104.52(8)
O2 S1 C7 102.41(8)
O1 S1 C7 101.27(8)
O4 S2 O6 115.26(9)
O4 S2 O5 114.92(9)
O6 S2 O5 115.37(8)
O4 S2 C8 102.72(8)
O6 S2 C8 102.93(7)
O5 S2 C8 102.98(7)

loop_
_geom_bond_atom_site_label_1
_geom_bond_atom_site_label_2
_geom_bond_distance
C1 N2 1.3264(18)
C1 N1 1.3357(19)
C1 H1 0.9500
C2 C3 1.353(2)
C2 N1 1.3972(18)
C2 N3 1.4639(18)
C3 N2 1.3803(18)
C3 H3 0.9500
C4 N3 1.5155(19)
C4 H4A 0.9800
C4 H4B 0.9800
C4 H4C 0.9800
C5 N3 1.513(2)
C5 H5A 0.9800
C5 H5B 0.9800
C5 H5C 0.9800
C6 N3 1.5171(18)
C6 H6A 0.9800
C6 H6B 0.9800
C6 H6C 0.9800
C7 F2 1.330(2)
C7 F1 1.3322(18)
C7 F3 1.3392(19)
C7 S1 1.8177(17)
C8 F4 1.3247(19)
C8 F6 1.3329(19)
C8 F5 1.3405(18)
C8 S2 1.8215(16)
C9 N20 1.135(3)
C9 C10 1.449(3)
C10 H10A 0.9800
C10 H10B 0.9800
C10 H10C 0.9800
C11 C12 1.395(2)
C11 C16 1.399(2)
C11 N1 1.4621(17)
C12 C13 1.395(2)
C12 C17 1.506(2)
C13 C14 1.393(2)
C13 H13 0.9500
C14 C15 1.393(2)
C14 C18 1.509(2)
C15 C16 1.394(2)
C15 H15 0.9500
C16 C19 1.505(2)
C17 H17A 0.9800
C17 H17B 0.9800
C17 H17C 0.9800
C18 H18A 0.9800
C18 H18B 0.9800
C18 H18C 0.9800
C19 H19A 0.9800
C19 H19B 0.9800
C19 H19C 0.9800
C21 C22 1.389(2)
C21 C26 1.393(2)
C21 N2 1.4566(17)
C22 C23 1.397(2)
C22 C27 1.502(2)
C23 C24 1.387(2)
C23 H23 0.9500
C24 C25 1.392(2)
C24 C28 1.510(2)
C25 C26 1.394(2)
C25 H25 0.9500
C26 C29 1.505(2)
C27 H27A 0.9800
C27 H27B 0.9800
C27 H27C 0.9800
C28 H28A 0.9800
C28 H28B 0.9800
C28 H28C 0.9800
C29 H29A 0.9800
C29 H29B 0.9800
C29 H29C 0.9800
O1 S1 1.4472(14)
O2 S1 1.4439(13)
O3 S1 1.4354(13)
O4 S2 1.4367(14)
O5 S2 1.4416(12)
O6 S2 1.4372(12)
